data_7004274
loop_
_publ_author_name
'Liu, Na'
'Yue, Qi'
'Wang, Yan-Qin'
'Cheng, Ai-Ling'
'Gao, En-Qing'

_publ_section_title
;
 Coordination compounds of bis(5-tetrazolyl)amine with manganese(ii),
 zinc(ii) and cadmium(ii): synthesis, structure and magnetic properties
;
_journal_issue 34
_journal_name_full 'Dalton Transactions'
_journal_page_first 4621
_journal_paper_doi 10.1039/b804996c
_journal_year 2008
_chemical_formula_sum 'C4 H12 N18 O4 Zn'
_chemical_formula_weight 441.69
_chemical_name_systematic
;
?
;
_space_group_IT_number 14
_symmetry_cell_setting monoclinic
_symmetry_space_group_name_Hall '-P 2ybc'
_symmetry_space_group_name_H-M 'P 1 21/c 1'
_atom_sites_solution_hydrogens geom
_atom_sites_solution_primary direct
_atom_sites_solution_secondary difmap
_audit_creation_method SHELXL-97
_cell_angle_alpha 90.00
_cell_angle_beta 107.334(4)
_cell_angle_gamma 90.00
_cell_formula_units_Z 2
_cell_length_a 7.560(2)
_cell_length_b 15.038(5)
_cell_length_c 6.879(2)
_cell_measurement_reflns_used 1271
_cell_measurement_temperature 293(2)
_cell_measurement_theta_max 25.56
_cell_measurement_theta_min 2.71
_cell_volume 746.5(4)
_computing_cell_refinement 'Bruker SMART'
_computing_data_collection 'Bruker SMART'
_computing_data_reduction 'Bruker SAINT'
_computing_molecular_graphics 'Bruker SHELXTL'
_computing_publication_material 'Bruker SHELXTL'
_computing_structure_refinement 'Bruker SHELXTL'
_computing_structure_solution 'Bruker SHELXTL'
_diffrn_ambient_temperature 293(2)
_diffrn_measured_fraction_theta_full 0.987
_diffrn_measured_fraction_theta_max 0.987
_diffrn_measurement_device_type 'CCD area detector'
_diffrn_measurement_method 'phi and omega scans'
_diffrn_radiation_monochromator graphite
_diffrn_radiation_source 'sealed tube'
_diffrn_radiation_type MoK\a
_diffrn_radiation_wavelength 0.71073
_diffrn_reflns_av_R_equivalents 0.0363
_diffrn_reflns_av_sigmaI/netI 0.0461
_diffrn_reflns_limit_h_max 9
_diffrn_reflns_limit_h_min -9
_diffrn_reflns_limit_k_max 19
_diffrn_reflns_limit_k_min -19
_diffrn_reflns_limit_l_max 6
_diffrn_reflns_limit_l_min -8
_diffrn_reflns_number 4605
_diffrn_reflns_theta_full 27.52
_diffrn_reflns_theta_max 27.52
_diffrn_reflns_theta_min 2.71
_exptl_absorpt_coefficient_mu 1.714
_exptl_absorpt_correction_T_max 0.8473
_exptl_absorpt_correction_T_min 0.7256
_exptl_absorpt_correction_type multi-scan
_exptl_crystal_colour colorless
_exptl_crystal_density_diffrn 1.965
_exptl_crystal_density_method 'not measured'
_exptl_crystal_description block
_exptl_crystal_F_000 448
_exptl_crystal_size_max 0.20
_exptl_crystal_size_mid 0.10
_exptl_crystal_size_min 0.10
_refine_diff_density_max 0.925
_refine_diff_density_min -0.553
_refine_diff_density_rms 0.111
_refine_ls_extinction_method none
_refine_ls_goodness_of_fit_ref 1.075
_refine_ls_hydrogen_treatment mixed
_refine_ls_matrix_type full
_refine_ls_number_parameters 148
_refine_ls_number_reflns 1697
_refine_ls_number_restraints 7
_refine_ls_restrained_S_all 1.076
_refine_ls_R_factor_all 0.0628
_refine_ls_R_factor_gt 0.0473
_refine_ls_shift/su_max 0.000
_refine_ls_shift/su_mean 0.000
_refine_ls_structure_factor_coef Fsqd
_refine_ls_weighting_details 'calc w=1/[\s^2^(Fo^2^)+(0.0511P)^2^+1.8155P] where P=(Fo^2^+2Fc^2^)/3'
_refine_ls_weighting_scheme calc
_refine_ls_wR_factor_gt 0.1174
_refine_ls_wR_factor_ref 0.1258
_reflns_number_gt 1324
_reflns_number_total 1697
_reflns_threshold_expression >2sigma(I)
_cod_data_source_file b804996c.txt
_cod_data_source_block 6
_cod_depositor_comments
;
The following automatic conversions were performed:
'_symmetry_cell_setting' value 'Monoclinic' changed to 'monoclinic'
according to '/home/saulius/struct/CIF-dictionaries/cif_core.dic'
dictionary named 'cif_core.dic' version 2.4.1 from 2010-06-29.

Automatic conversion script
Id: cif_fix_enum 1527 2010-12-29 10:47:43Z saulius 
;
_cod_original_cell_volume 746.6(4)
_cod_original_sg_symbol_H-M 'P2(1)/c '
_cod_database_code 7004274

loop_
_symmetry_equiv_pos_as_xyz
'x, y, z'
'-x, y+1/2, -z+1/2'
'-x, -y, -z'
'x, -y-1/2, z-1/2'

loop_
_atom_site_label
_atom_site_type_symbol
_atom_site_fract_x
_atom_site_fract_y
_atom_site_fract_z
_atom_site_U_iso_or_equiv
_atom_site_adp_type
_atom_site_occupancy
_atom_site_symmetry_multiplicity
_atom_site_calc_flag
_atom_site_refinement_flags
_atom_site_disorder_assembly
_atom_site_disorder_group
Zn1 Zn 1.0000 1.0000 0.0000 0.0205(2) Uani 1 2 d S . .
C1 C 1.2562(5) 0.8276(2) 0.0920(6) 0.0205(8) Uani 1 1 d . . .
C2 C 1.4201(5) 0.9617(2) 0.2193(6) 0.0199(8) Uani 1 1 d . . .
N1 N 1.0997(4) 0.8631(2) -0.0258(5) 0.0229(7) Uani 1 1 d . . .
N2 N 0.9966(4) 0.7932(2) -0.1229(6) 0.0263(8) Uani 1 1 d . . .
N3 N 1.0815(4) 0.7191(2) -0.0659(5) 0.0255(8) Uani 1 1 d . . .
N4 N 1.2467(4) 0.7392(2) 0.0697(5) 0.0228(7) Uani 1 1 d . . .
H4 H 1.329(7) 0.693(4) 0.134(8) 0.052(16) Uiso 1 1 d . . .
N5 N 1.4030(5) 0.8705(2) 0.2168(6) 0.0269(8) Uani 1 1 d . . .
H5 H 1.485(7) 0.837(3) 0.293(8) 0.038(14) Uiso 1 1 d . . .
N6 N 1.2808(4) 1.0193(2) 0.1488(5) 0.0240(7) Uani 1 1 d . . .
N7 N 1.3617(5) 1.0996(2) 0.1813(6) 0.0292(8) Uani 1 1 d . . .
N8 N 1.5389(5) 1.0897(2) 0.2677(6) 0.0290(8) Uani 1 1 d . . .
N9 N 1.5821(4) 1.0027(2) 0.2955(6) 0.0249(7) Uani 1 1 d . . .
O1 O 0.9497(5) 0.9613(2) 0.2795(5) 0.0377(8) Uani 1 1 d D . .
H1B H 0.841(4) 0.968(3) 0.280(9) 0.049(16) Uiso 1 1 d D . .
H1A H 0.989(7) 0.911(2) 0.331(9) 0.08(2) Uiso 1 1 d D . .
O2 O 1.6465(5) 0.7682(2) 0.5034(5) 0.0397(8) Uani 1 1 d D . .
H2B H 1.696(7) 0.721(2) 0.492(8) 0.07(2) Uiso 1 1 d D . .
H2A H 1.699(6) 0.796(4) 0.614(8) 0.13(4) Uiso 1 1 d D . .

loop_
_atom_site_aniso_label
_atom_site_aniso_U_11
_atom_site_aniso_U_22
_atom_site_aniso_U_33
_atom_site_aniso_U_23
_atom_site_aniso_U_13
_atom_site_aniso_U_12
Zn1 0.0137(3) 0.0179(3) 0.0267(4) 0.0007(3) 0.0013(2) 0.0012(2)
C1 0.0210(18) 0.0161(17) 0.025(2) 0.0017(15) 0.0084(16) 0.0031(14)
C2 0.0178(17) 0.0190(18) 0.022(2) 0.0013(15) 0.0050(15) 0.0015(15)
N1 0.0180(15) 0.0203(16) 0.0273(18) -0.0005(13) 0.0021(13) 0.0023(13)
N2 0.0210(16) 0.0216(16) 0.034(2) -0.0041(15) 0.0040(15) -0.0003(13)
N3 0.0190(15) 0.0214(17) 0.034(2) -0.0060(14) 0.0041(15) -0.0009(13)
N4 0.0180(15) 0.0158(15) 0.0335(19) -0.0025(14) 0.0059(14) 0.0012(13)
N5 0.0211(16) 0.0157(16) 0.036(2) -0.0002(15) -0.0039(15) 0.0017(13)
N6 0.0196(16) 0.0172(16) 0.0326(19) -0.0005(13) 0.0039(14) 0.0000(12)
N7 0.0224(16) 0.0171(16) 0.044(2) -0.0032(15) 0.0035(16) -0.0023(13)
N8 0.0233(17) 0.0202(17) 0.041(2) -0.0011(15) 0.0054(16) -0.0006(14)
N9 0.0177(15) 0.0195(16) 0.036(2) -0.0022(14) 0.0057(15) -0.0013(13)
O1 0.0332(17) 0.047(2) 0.0386(19) 0.0192(16) 0.0185(15) 0.0207(16)
O2 0.0350(18) 0.0336(18) 0.040(2) -0.0097(15) -0.0041(15) 0.0129(14)

loop_
_atom_type_symbol
_atom_type_description
_atom_type_scat_dispersion_real
_atom_type_scat_dispersion_imag
_atom_type_scat_source
C C 0.0033 0.0016 'International Tables Vol C Tables 4.2.6.8 and 6.1.1.4'
H H 0.0000 0.0000 'International Tables Vol C Tables 4.2.6.8 and 6.1.1.4'
N N 0.0061 0.0033 'International Tables Vol C Tables 4.2.6.8 and 6.1.1.4'
O O 0.0106 0.0060 'International Tables Vol C Tables 4.2.6.8 and 6.1.1.4'
Zn Zn 0.2839 1.4301 'International Tables Vol C Tables 4.2.6.8 and 6.1.1.4'

loop_
_geom_angle_atom_site_label_1
_geom_angle_atom_site_label_2
_geom_angle_atom_site_label_3
_geom_angle
_geom_angle_site_symmetry_1
_geom_angle_site_symmetry_3
_geom_angle_publ_flag
N6 Zn1 N6 180.000(1) . 3_775 ?
N6 Zn1 O1 91.39(14) . . ?
N6 Zn1 O1 88.61(14) 3_775 . ?
N6 Zn1 O1 88.61(14) . 3_775 ?
N6 Zn1 O1 91.39(14) 3_775 3_775 ?
O1 Zn1 O1 180.00(18) . 3_775 ?
N6 Zn1 N1 98.74(12) . 3_775 ?
N6 Zn1 N1 81.26(12) 3_775 3_775 ?
O1 Zn1 N1 91.44(13) . 3_775 ?
O1 Zn1 N1 88.56(13) 3_775 3_775 ?
N6 Zn1 N1 81.26(12) . . ?
N6 Zn1 N1 98.74(12) 3_775 . ?
O1 Zn1 N1 88.56(13) . . ?
O1 Zn1 N1 91.44(13) 3_775 . ?
N1 Zn1 N1 180.0 3_775 . ?
N1 C1 N4 108.8(3) . . ?
N1 C1 N5 127.6(3) . . ?
N4 C1 N5 123.6(3) . . ?
N9 C2 N6 112.1(3) . . ?
N9 C2 N5 122.5(3) . . ?
N6 C2 N5 125.4(3) . . ?
C1 N1 N2 105.3(3) . . ?
C1 N1 Zn1 125.8(3) . . ?
N2 N1 Zn1 126.8(2) . . ?
N3 N2 N1 111.0(3) . . ?
N2 N3 N4 106.9(3) . . ?
C1 N4 N3 108.0(3) . . ?
C1 N4 H4 132(3) . . ?
N3 N4 H4 120(3) . . ?
C1 N5 C2 122.7(3) . . ?
C1 N5 H5 115(3) . . ?
C2 N5 H5 122(3) . . ?
C2 N6 N7 104.6(3) . . ?
C2 N6 Zn1 131.6(3) . . ?
N7 N6 Zn1 123.7(2) . . ?
N8 N7 N6 109.3(3) . . ?
N7 N8 N9 110.4(3) . . ?
C2 N9 N8 103.7(3) . . ?
Zn1 O1 H1B 114(4) . . ?
Zn1 O1 H1A 119(4) . . ?
H1B O1 H1A 110(3) . . ?
H2B O2 H2A 114(3) . . ?

loop_
_geom_bond_atom_site_label_1
_geom_bond_atom_site_label_2
_geom_bond_distance
_geom_bond_site_symmetry_2
_geom_bond_publ_flag
Zn1 N6 2.085(3) . ?
Zn1 N6 2.085(3) 3_775 ?
Zn1 O1 2.149(3) . ?
Zn1 O1 2.149(3) 3_775 ?
Zn1 N1 2.217(3) 3_775 ?
Zn1 N1 2.217(3) . ?
C1 N1 1.330(5) . ?
C1 N4 1.338(5) . ?
C1 N5 1.348(5) . ?
C2 N9 1.331(5) . ?
C2 N6 1.338(5) . ?
C2 N5 1.378(5) . ?
N1 N2 1.360(5) . ?
N2 N3 1.288(5) . ?
N3 N4 1.352(5) . ?
N4 H4 0.95(6) . ?
N5 H5 0.85(5) . ?
N6 N7 1.341(4) . ?
N7 N8 1.302(5) . ?
N8 N9 1.349(5) . ?
O1 H1B 0.833(19) . ?
O1 H1A 0.848(19) . ?
O2 H2B 0.819(19) . ?
O2 H2A 0.86(2) . ?

loop_
_geom_hbond_atom_site_label_D
_geom_hbond_atom_site_label_H
_geom_hbond_atom_site_label_A
_geom_hbond_distance_DH
_geom_hbond_distance_HA
_geom_hbond_distance_DA
_geom_hbond_angle_DHA
_geom_hbond_site_symmetry_A
N4 H4 N8 0.95(6) 1.86(6) 2.802(5) 171(5) 2_845
N5 H5 O2 0.85(5) 1.90(5) 2.735(5) 169(5) .
O1 H1B N9 0.833(19) 2.05(2) 2.882(5) 172(5) 1_455
O1 H1A N3 0.848(19) 2.13(2) 2.974(5) 175(6) 4_576
O2 H2B N7 0.819(19) 2.15(3) 2.828(5) 140(4) 2_845
O2 H2A N7 0.86(2) 2.244(19) 2.957(5) 141(4) 3_876
